data_1513220
loop_
_publ_author_name
'Zheng, Yong'
'Zhang, Shu-Wei'
'Cong, Hai-Jian'
'Huang, Yu-Jie'
'Xuan, Li-Jiang'

_publ_section_title
;
 Caesalminaxins A--L, Cassane Diterpenoids from the Seeds ofCaesalpinia
 minax
;
_journal_issue 12
_journal_name_full 'Journal of Natural Products'
_journal_page_first 2210
_journal_paper_doi 10.1021/np400545v
_journal_volume 76
_journal_year 2013
_chemical_absolute_configuration ad
_chemical_formula_moiety C26H38012
_chemical_formula_sum 'C26 H38 O12'
_chemical_formula_weight 542.56
_chemical_name_common K4C521XC
_chemical_name_systematic
;
 ?
;
_space_group_IT_number 19
_symmetry_cell_setting orthorhombic
_symmetry_space_group_name_Hall 'P 2ac 2ab'
_symmetry_space_group_name_H-M 'P 21 21 21'
_atom_sites_solution_hydrogens geom
_atom_sites_solution_primary direct
_atom_sites_solution_secondary difmap
_audit_creation_method SHELXL-97
_cell_angle_alpha 90.00
_cell_angle_beta 90.00
_cell_angle_gamma 90.00
_cell_formula_units_Z 4
_cell_length_a 11.3438(8)
_cell_length_b 14.0817(9)
_cell_length_c 16.2703(10)
_cell_measurement_reflns_used 4427
_cell_measurement_temperature 100(2)
_cell_measurement_theta_max 25.00
_cell_measurement_theta_min 1.91
_cell_volume 2599.0(3)
_computing_cell_refinement 'Bruker SAINT'
_computing_data_collection 'Bruker APEX2'
_computing_data_reduction 'Bruker SAINT'
_computing_molecular_graphics 'Bruker SHELXTL'
_computing_publication_material 'Bruker SHELXTL'
_computing_structure_refinement 'SHELXL-97 (Sheldrick, 2008)'
_computing_structure_solution 'SHELXS-97 (Sheldrick, 2008)'
_diffrn_ambient_temperature 100(2)
_diffrn_measured_fraction_theta_full 0.990
_diffrn_measured_fraction_theta_max 0.990
_diffrn_measurement_device_type 'Bruker APEX-II CCD'
_diffrn_radiation_monochromator graphite
_diffrn_radiation_source 'fine-focus sealed tube'
_diffrn_radiation_type MoK\a
_diffrn_radiation_wavelength 0.71073
_diffrn_reflns_av_R_equivalents 0.0327
_diffrn_reflns_av_sigmaI/netI 0.0418
_diffrn_reflns_limit_h_max 13
_diffrn_reflns_limit_h_min -6
_diffrn_reflns_limit_k_max 16
_diffrn_reflns_limit_k_min -16
_diffrn_reflns_limit_l_max 18
_diffrn_reflns_limit_l_min -19
_diffrn_reflns_number 11277
_diffrn_reflns_theta_full 25.00
_diffrn_reflns_theta_max 25.00
_diffrn_reflns_theta_min 1.91
_exptl_absorpt_coefficient_mu 0.110
_exptl_absorpt_correction_T_max 0.7460
_exptl_absorpt_correction_T_min 0.6926
_exptl_absorpt_correction_type multi-scan
_exptl_absorpt_process_details sadabs
_exptl_crystal_colour colorless
_exptl_crystal_density_diffrn 1.387
_exptl_crystal_density_method 'not measured'
_exptl_crystal_description column
_exptl_crystal_F_000 1160
_exptl_crystal_size_max 0.20
_exptl_crystal_size_mid 0.19
_exptl_crystal_size_min 0.18
_refine_diff_density_max 0.544
_refine_diff_density_min -0.203
_refine_diff_density_rms 0.048
_refine_ls_abs_structure_details 'Flack H D (1983), Acta Cryst. A39, 876-881'
_refine_ls_abs_structure_Flack 0.5(9)
_refine_ls_extinction_coef 0.0022(7)
_refine_ls_extinction_expression Fc^*^=kFc[1+0.001xFc^2^\l^3^/sin(2\q)]^-1/4^
_refine_ls_extinction_method SHELXL
_refine_ls_goodness_of_fit_ref 1.076
_refine_ls_hydrogen_treatment mixed
_refine_ls_matrix_type full
_refine_ls_number_parameters 363
_refine_ls_number_reflns 4427
_refine_ls_number_restraints 7
_refine_ls_restrained_S_all 1.160
_refine_ls_R_factor_all 0.0421
_refine_ls_R_factor_gt 0.0369
_refine_ls_shift/su_max 0.000
_refine_ls_shift/su_mean 0.000
_refine_ls_structure_factor_coef Fsqd
_refine_ls_weighting_details 'calc w=1/[\s^2^(Fo^2^)+(0.0476P)^2^+0.7595P] where P=(Fo^2^+2Fc^2^)/3'
_refine_ls_weighting_scheme calc
_refine_ls_wR_factor_gt 0.0874
_refine_ls_wR_factor_ref 0.0968
_reflns_number_gt 4053
_reflns_number_total 4427
_reflns_threshold_expression >2sigma(I)
_cod_data_source_file np400545v_si_004.cif
_cod_data_source_block
;
;
_cod_original_sg_symbol_H-M P212121
_cod_database_code 1513220

loop_
_symmetry_equiv_pos_as_xyz
'x, y, z'
'x+1/2, -y+1/2, -z'
'-x, y+1/2, -z+1/2'
'-x+1/2, -y, z+1/2'

loop_
_atom_site_label
_atom_site_type_symbol
_atom_site_fract_x
_atom_site_fract_y
_atom_site_fract_z
_atom_site_U_iso_or_equiv
_atom_site_adp_type
_atom_site_occupancy
_atom_site_symmetry_multiplicity
_atom_site_calc_flag
_atom_site_refinement_flags
O6 O 0.68132(14) 0.37665(13) 0.12032(10) 0.0152(4) Uani 1 1 d .
O2 O 0.17193(14) 0.52450(13) 0.11505(10) 0.0173(4) Uani 1 1 d .
O10 O 0.43448(17) 0.13348(15) 0.10351(11) 0.0248(5) Uani 1 1 d .
H3 H 0.367(3) 0.100(2) 0.0997(19) 0.037 Uiso 1 1 d .
O9 O 0.40357(16) 0.18253(14) 0.32328(11) 0.0191(4) Uani 1 1 d .
H4 H 0.338(3) 0.180(2) 0.3398(19) 0.029 Uiso 1 1 d .
O8 O 0.19794(15) 0.22870(15) 0.26796(12) 0.0270(5) Uani 1 1 d .
O3 O 0.41052(15) 0.57262(13) 0.11682(10) 0.0151(4) Uani 1 1 d .
H5 H 0.468(3) 0.609(2) 0.1197(17) 0.023 Uiso 1 1 d .
O4 O 0.63790(14) 0.54020(13) 0.03377(10) 0.0162(4) Uani 1 1 d .
O5 O 0.72623(16) 0.44890(15) -0.06163(11) 0.0250(5) Uani 1 1 d .
O7 O 0.74689(15) 0.45431(15) 0.23361(12) 0.0258(5) Uani 1 1 d .
O12 O 0.60079(13) 0.25179(12) 0.23889(10) 0.0138(4) Uani 1 1 d .
O11 O 0.67632(15) 0.10130(14) 0.22544(11) 0.0237(4) Uani 1 1 d .
H12 H 0.650(3) 0.096(2) 0.288(2) 0.036 Uiso 1 1 d .
O1 O -0.02034(16) 0.49671(16) 0.08908(12) 0.0300(5) Uani 1 1 d .
C26 C 0.8628(2) 0.3277(2) 0.17583(18) 0.0256(7) Uani 1 1 d .
H1 H 0.9228 0.3468 0.2140 0.038 Uiso 1 1 calc R
H9 H 0.8941 0.3292 0.1210 0.038 Uiso 1 1 calc R
H10 H 0.8371 0.2645 0.1887 0.038 Uiso 1 1 calc R
C25 C 0.7605(2) 0.3944(2) 0.18175(16) 0.0183(6) Uani 1 1 d .
C7 C 0.5674(2) 0.42196(19) 0.12617(15) 0.0137(5) Uani 1 1 d .
H17 H 0.5682 0.4694 0.1702 0.016 Uiso 1 1 calc R
C6 C 0.5450(2) 0.47021(18) 0.04369(15) 0.0140(5) Uani 1 1 d .
H18 H 0.5499 0.4232 -0.0006 0.017 Uiso 1 1 calc R
C5 C 0.4231(2) 0.51969(18) 0.04110(14) 0.0144(5) Uani 1 1 d D
C10 C 0.3304(2) 0.43544(19) 0.04753(14) 0.0148(5) Uani 1 1 d .
C1 C 0.2023(2) 0.4734(2) 0.03989(14) 0.0166(6) Uani 1 1 d .
H21 H 0.1488 0.4191 0.0341 0.020 Uiso 1 1 calc R
C21 C 0.0551(2) 0.5334(2) 0.13083(16) 0.0206(6) Uani 1 1 d .
C22 C 0.0325(2) 0.5946(2) 0.20381(17) 0.0281(7) Uani 1 1 d .
H2 H 0.0162 0.6583 0.1860 0.042 Uiso 1 1 calc R
H19 H 0.1007 0.5947 0.2387 0.042 Uiso 1 1 calc R
H20 H -0.0339 0.5704 0.2337 0.042 Uiso 1 1 calc R
C15 C 0.4635(2) 0.1376(2) 0.18806(15) 0.0191(6) Uani 1 1 d .
H38 H 0.4513 0.0752 0.2135 0.023 Uiso 1 1 calc R
C13 C 0.4023(2) 0.21555(19) 0.24003(15) 0.0157(6) Uani 1 1 d .
C12 C 0.2767(2) 0.2458(2) 0.21916(17) 0.0201(6) Uani 1 1 d .
C11 C 0.2582(2) 0.2998(2) 0.14133(17) 0.0200(6) Uani 1 1 d .
H36 H 0.1785 0.3247 0.1404 0.024 Uiso 1 1 calc R
H37 H 0.2668 0.2569 0.0950 0.024 Uiso 1 1 calc R
C9 C 0.3470(2) 0.38345(19) 0.13164(15) 0.0143(5) Uani 1 1 d .
H35 H 0.3307 0.4294 0.1754 0.017 Uiso 1 1 calc R
C23 C 0.7231(2) 0.5215(2) -0.02237(16) 0.0180(6) Uani 1 1 d .
C24 C 0.8059(2) 0.6025(2) -0.03056(19) 0.0287(7) Uani 1 1 d .
H7 H 0.8850 0.5789 -0.0350 0.043 Uiso 1 1 calc R
H8 H 0.7996 0.6426 0.0169 0.043 Uiso 1 1 calc R
H6 H 0.7866 0.6383 -0.0789 0.043 Uiso 1 1 calc R
C8 C 0.4742(2) 0.34550(19) 0.14455(14) 0.0128(5) Uani 1 1 d .
H11 H 0.4860 0.2946 0.1043 0.015 Uiso 1 1 calc R
C14 C 0.48884(19) 0.29990(18) 0.23133(15) 0.0133(5) Uani 1 1 d .
C16 C 0.5964(2) 0.16525(19) 0.19270(16) 0.0197(6) Uani 1 1 d .
H13 H 0.6223 0.1799 0.1367 0.024 Uiso 1 1 calc R
C17 C 0.4823(2) 0.37116(19) 0.30124(14) 0.0160(6) Uani 1 1 d .
H14 H 0.4846 0.3381 0.3528 0.024 Uiso 1 1 calc R
H16 H 0.4102 0.4065 0.2973 0.024 Uiso 1 1 calc R
H15 H 0.5481 0.4139 0.2978 0.024 Uiso 1 1 calc R
C4 C 0.4033(2) 0.5913(2) -0.03125(15) 0.0185(6) Uani 1 1 d D
C3 C 0.2719(2) 0.6215(2) -0.03129(16) 0.0205(6) Uani 1 1 d .
H25 H 0.2565 0.6590 0.0176 0.025 Uiso 1 1 calc R
H24 H 0.2575 0.6617 -0.0787 0.025 Uiso 1 1 calc R
C2 C 0.1861(2) 0.5384(2) -0.03345(15) 0.0203(6) Uani 1 1 d .
H22 H 0.1060 0.5624 -0.0339 0.024 Uiso 1 1 calc R
H23 H 0.1982 0.5024 -0.0836 0.024 Uiso 1 1 calc R
C19 C 0.4726(2) 0.68491(19) -0.02029(17) 0.0228(6) Uani 1 1 d .
H28 H 0.4493 0.7292 -0.0621 0.034 Uiso 1 1 calc R
H26 H 0.5555 0.6724 -0.0249 0.034 Uiso 1 1 calc R
H27 H 0.4559 0.7112 0.0329 0.034 Uiso 1 1 calc R
C18 C 0.4360(2) 0.5536(2) -0.11766(15) 0.0241(6) Uani 1 1 d .
H30 H 0.4440 0.6060 -0.1550 0.036 Uiso 1 1 calc R
H29 H 0.3750 0.5118 -0.1369 0.036 Uiso 1 1 calc R
H31 H 0.5092 0.5195 -0.1147 0.036 Uiso 1 1 calc R
C20 C 0.3447(2) 0.3622(2) -0.02303(16) 0.0190(6) Uani 1 1 d .
H33 H 0.2757 0.3228 -0.0258 0.028 Uiso 1 1 calc R
H34 H 0.4126 0.3234 -0.0127 0.028 Uiso 1 1 calc R
H32 H 0.3545 0.3952 -0.0742 0.028 Uiso 1 1 calc R

loop_
_atom_site_aniso_label
_atom_site_aniso_U_11
_atom_site_aniso_U_22
_atom_site_aniso_U_33
_atom_site_aniso_U_23
_atom_site_aniso_U_13
_atom_site_aniso_U_12
O6 0.0129(8) 0.0163(10) 0.0165(8) 0.0002(8) 0.0003(7) 0.0001(8)
O2 0.0139(8) 0.0217(11) 0.0165(9) 0.0009(8) 0.0001(7) 0.0020(8)
O10 0.0291(10) 0.0216(11) 0.0236(10) -0.0038(9) -0.0078(8) -0.0081(9)
O9 0.0169(9) 0.0204(11) 0.0201(10) 0.0076(9) 0.0024(7) -0.0009(9)
O8 0.0176(9) 0.0327(13) 0.0306(11) 0.0100(10) 0.0026(8) -0.0033(9)
O3 0.0152(8) 0.0137(10) 0.0163(9) -0.0026(8) 0.0022(7) -0.0021(8)
O4 0.0163(8) 0.0141(9) 0.0183(9) 0.0019(8) 0.0047(7) 0.0002(8)
O5 0.0238(9) 0.0292(12) 0.0221(10) -0.0018(10) 0.0079(8) 0.0025(9)
O7 0.0199(9) 0.0293(12) 0.0280(10) -0.0099(10) -0.0038(8) -0.0013(9)
O12 0.0146(8) 0.0124(9) 0.0146(9) -0.0001(8) 0.0001(6) 0.0022(8)
O11 0.0246(9) 0.0239(11) 0.0227(10) 0.0008(9) 0.0010(8) 0.0052(9)
O1 0.0181(9) 0.0388(13) 0.0330(11) 0.0021(10) -0.0025(8) -0.0031(10)
C26 0.0171(13) 0.0254(17) 0.0343(16) 0.0004(14) -0.0046(11) -0.0006(12)
C25 0.0151(12) 0.0195(15) 0.0203(13) 0.0021(13) 0.0010(10) -0.0052(11)
C7 0.0124(11) 0.0147(14) 0.0140(12) -0.0012(11) -0.0001(9) 0.0023(10)
C6 0.0179(12) 0.0110(13) 0.0131(12) 0.0013(11) 0.0035(10) -0.0030(11)
C5 0.0184(12) 0.0123(14) 0.0126(12) -0.0003(11) 0.0021(10) 0.0023(11)
C10 0.0153(11) 0.0145(14) 0.0145(12) 0.0006(11) -0.0008(9) 0.0002(11)
C1 0.0156(11) 0.0187(15) 0.0155(12) -0.0013(12) -0.0014(10) 0.0002(11)
C21 0.0167(12) 0.0229(16) 0.0223(13) 0.0087(13) 0.0013(11) 0.0033(12)
C22 0.0250(14) 0.0324(18) 0.0268(14) 0.0026(14) 0.0022(12) 0.0098(14)
C15 0.0256(14) 0.0134(14) 0.0181(13) 0.0029(12) -0.0024(11) -0.0007(12)
C13 0.0178(12) 0.0162(14) 0.0133(12) 0.0031(11) -0.0010(10) -0.0008(11)
C12 0.0177(12) 0.0156(15) 0.0271(14) -0.0011(13) -0.0010(11) -0.0053(12)
C11 0.0158(13) 0.0189(15) 0.0253(14) 0.0039(12) -0.0048(10) -0.0019(12)
C9 0.0148(12) 0.0125(14) 0.0157(12) -0.0009(11) -0.0005(9) -0.0004(11)
C23 0.0171(12) 0.0211(16) 0.0157(12) 0.0054(13) 0.0031(10) 0.0038(11)
C24 0.0205(13) 0.0293(18) 0.0364(16) 0.0086(15) 0.0077(12) -0.0026(13)
C8 0.0168(12) 0.0099(13) 0.0116(11) -0.0016(10) 0.0007(9) 0.0001(11)
C14 0.0102(11) 0.0125(13) 0.0170(13) 0.0011(11) 0.0008(9) 0.0020(10)
C16 0.0239(14) 0.0150(14) 0.0202(14) 0.0000(12) -0.0027(11) 0.0067(12)
C17 0.0194(12) 0.0143(14) 0.0145(12) -0.0003(11) 0.0014(10) 0.0009(11)
C4 0.0196(12) 0.0186(14) 0.0173(13) 0.0043(12) 0.0029(10) 0.0019(12)
C3 0.0236(13) 0.0197(15) 0.0182(13) 0.0053(12) -0.0008(11) 0.0063(12)
C2 0.0191(12) 0.0232(16) 0.0188(13) 0.0002(13) -0.0018(10) 0.0039(12)
C19 0.0250(13) 0.0172(15) 0.0263(14) 0.0088(13) 0.0021(12) 0.0037(12)
C18 0.0296(14) 0.0277(17) 0.0150(13) 0.0058(13) 0.0049(11) 0.0054(13)
C20 0.0213(12) 0.0182(15) 0.0174(12) -0.0007(12) -0.0038(10) 0.0000(12)

loop_
_atom_type_symbol
_atom_type_description
_atom_type_scat_dispersion_real
_atom_type_scat_dispersion_imag
_atom_type_scat_source
C C 0.0033 0.0016 'International Tables Vol C Tables 4.2.6.8 and 6.1.1.4'
H H 0.0000 0.0000 'International Tables Vol C Tables 4.2.6.8 and 6.1.1.4'
O O 0.0106 0.0060 'International Tables Vol C Tables 4.2.6.8 and 6.1.1.4'

loop_
_geom_angle_atom_site_label_1
_geom_angle_atom_site_label_2
_geom_angle_atom_site_label_3
_geom_angle
C25 O6 C7 117.3(2)
C21 O2 C1 115.8(2)
C15 O10 H3 107(2)
C13 O9 H4 109(2)
C5 O3 H5 107(2)
C23 O4 C6 117.4(2)
C16 O12 C14 108.88(18)
C16 O11 H12 103.2(17)
C25 C26 H1 109.5
C25 C26 H9 109.5
H1 C26 H9 109.5
C25 C26 H10 109.5
H1 C26 H10 109.5
H9 C26 H10 109.5
O7 C25 O6 123.8(2)
O7 C25 C26 125.8(2)
O6 C25 C26 110.3(2)
O6 C7 C6 106.74(18)
O6 C7 C8 108.6(2)
C6 C7 C8 111.60(19)
O6 C7 H17 110.0
C6 C7 H17 110.0
C8 C7 H17 110.0
O4 C6 C7 106.20(18)
O4 C6 C5 109.9(2)
C7 C6 C5 111.92(19)
O4 C6 H18 109.6
C7 C6 H18 109.6
C5 C6 H18 109.6
O3 C5 C6 107.26(19)
O3 C5 C4 107.11(19)
C6 C5 C4 115.99(19)
O3 C5 C10 105.25(18)
C6 C5 C10 104.7(2)
C4 C5 C10 115.79(19)
C20 C10 C1 105.49(19)
C20 C10 C9 108.9(2)
C1 C10 C9 110.12(19)
C20 C10 C5 112.21(19)
C1 C10 C5 110.9(2)
C9 C10 C5 109.12(19)
O2 C1 C2 109.4(2)
O2 C1 C10 108.87(18)
C2 C1 C10 112.6(2)
O2 C1 H21 108.6
C2 C1 H21 108.6
C10 C1 H21 108.6
O1 C21 O2 123.1(2)
O1 C21 C22 125.0(2)
O2 C21 C22 111.9(2)
C21 C22 H2 109.5
C21 C22 H19 109.5
H2 C22 H19 109.5
C21 C22 H20 109.5
H2 C22 H20 109.5
H19 C22 H20 109.5
O10 C15 C13 117.0(2)
O10 C15 C16 106.4(2)
C13 C15 C16 103.3(2)
O10 C15 H38 109.9
C13 C15 H38 109.9
C16 C15 H38 109.9
O9 C13 C12 108.1(2)
O9 C13 C14 109.24(19)
C12 C13 C14 111.0(2)
O9 C13 C15 106.3(2)
C12 C13 C15 119.7(2)
C14 C13 C15 102.12(19)
O8 C12 C11 123.4(2)
O8 C12 C13 119.0(2)
C11 C12 C13 117.5(2)
C12 C11 C9 112.4(2)
C12 C11 H36 109.1
C9 C11 H36 109.1
C12 C11 H37 109.1
C9 C11 H37 109.1
H36 C11 H37 107.9
C8 C9 C11 109.1(2)
C8 C9 C10 113.05(19)
C11 C9 C10 111.41(19)
C8 C9 H35 107.7
C11 C9 H35 107.7
C10 C9 H35 107.7
O5 C23 O4 122.9(2)
O5 C23 C24 125.8(2)
O4 C23 C24 111.3(2)
C23 C24 H7 109.5
C23 C24 H8 109.5
H7 C24 H8 109.5
C23 C24 H6 109.5
H7 C24 H6 109.5
H8 C24 H6 109.5
C7 C8 C9 111.8(2)
C7 C8 C14 113.01(19)
C9 C8 C14 111.29(19)
C7 C8 H11 106.8
C9 C8 H11 106.8
C14 C8 H11 106.8
O12 C14 C17 106.78(18)
O12 C14 C13 100.94(19)
C17 C14 C13 114.1(2)
O12 C14 C8 111.33(18)
C17 C14 C8 113.6(2)
C13 C14 C8 109.34(19)
O11 C16 O12 109.2(2)
O11 C16 C15 119.3(2)
O12 C16 C15 105.8(2)
O11 C16 H13 107.4
O12 C16 H13 107.4
C15 C16 H13 107.4
C14 C17 H14 109.5
C14 C17 H16 109.5
H14 C17 H16 109.5
C14 C17 H15 109.5
H14 C17 H15 109.5
H16 C17 H15 109.5
C19 C4 C18 106.0(2)
C19 C4 C3 104.7(2)
C18 C4 C3 108.9(2)
C19 C4 C5 112.9(2)
C18 C4 C5 115.3(2)
C3 C4 C5 108.37(19)
C2 C3 C4 113.8(2)
C2 C3 H25 108.8
C4 C3 H25 108.8
C2 C3 H24 108.8
C4 C3 H24 108.8
H25 C3 H24 107.7
C1 C2 C3 111.6(2)
C1 C2 H22 109.3
C3 C2 H22 109.3
C1 C2 H23 109.3
C3 C2 H23 109.3
H22 C2 H23 108.0
C4 C19 H28 109.5
C4 C19 H26 109.5
H28 C19 H26 109.5
C4 C19 H27 109.5
H28 C19 H27 109.5
H26 C19 H27 109.5
C4 C18 H30 109.5
C4 C18 H29 109.5
H30 C18 H29 109.5
C4 C18 H31 109.5
H30 C18 H31 109.5
H29 C18 H31 109.5
C10 C20 H33 109.5
C10 C20 H34 109.5
H33 C20 H34 109.5
C10 C20 H32 109.5
H33 C20 H32 109.5
H34 C20 H32 109.5

loop_
_geom_bond_atom_site_label_1
_geom_bond_atom_site_label_2
_geom_bond_distance
O6 C25 1.367(3)
O6 C7 1.444(3)
O2 C21 1.356(3)
O2 C1 1.460(3)
O10 C15 1.416(3)
O10 H3 0.90(3)
O9 C13 1.432(3)
O9 H4 0.79(3)
O8 C12 1.219(3)
O3 C5 1.447(3)
O3 H5 0.82(3)
O4 C23 1.355(3)
O4 C6 1.452(3)
O5 C23 1.207(3)
O7 C25 1.203(3)
O12 C16 1.433(3)
O12 C14 1.445(3)
O11 C16 1.385(3)
O11 H12 1.06(3)
O1 C21 1.209(3)
C26 C25 1.496(4)
C26 H1 0.9600
C26 H9 0.9600
C26 H10 0.9600
C7 C6 1.526(3)
C7 C8 1.538(3)
C7 H17 0.9800
C6 C5 1.548(3)
C6 H18 0.9800
C5 C4 1.566(3)
C5 C10 1.589(3)
C10 C20 1.551(4)
C10 C1 1.553(3)
C10 C9 1.563(3)
C1 C2 1.515(4)
C1 H21 0.9800
C21 C22 1.489(4)
C22 H2 0.9600
C22 H19 0.9600
C22 H20 0.9600
C15 C13 1.550(4)
C15 C16 1.559(4)
C15 H38 0.9800
C13 C12 1.526(3)
C13 C14 1.547(4)
C12 C11 1.492(4)
C11 C9 1.557(4)
C11 H36 0.9700
C11 H37 0.9700
C9 C8 1.553(3)
C9 H35 0.9800
C23 C24 1.483(4)
C24 H7 0.9600
C24 H8 0.9600
C24 H6 0.9600
C8 C14 1.560(3)
C8 H11 0.9800
C14 C17 1.519(4)
C16 H13 0.9800
C17 H14 0.9600
C17 H16 0.9600
C17 H15 0.9600
C4 C19 1.545(4)
C4 C18 1.548(4)
C4 C3 1.551(3)
C3 C2 1.523(4)
C3 H25 0.9700
C3 H24 0.9700
C2 H22 0.9700
C2 H23 0.9700
C19 H28 0.9600
C19 H26 0.9600
C19 H27 0.9600
C18 H30 0.9600
C18 H29 0.9600
C18 H31 0.9600
C20 H33 0.9600
C20 H34 0.9600
C20 H32 0.9600

loop_
_geom_torsion_atom_site_label_1
_geom_torsion_atom_site_label_2
_geom_torsion_atom_site_label_3
_geom_torsion_atom_site_label_4
_geom_torsion
C7 O6 C25 O7 -10.2(4)
C7 O6 C25 C26 168.4(2)
C25 O6 C7 C6 129.3(2)
C25 O6 C7 C8 -110.3(2)
C23 O4 C6 C7 107.7(2)
C23 O4 C6 C5 -131.1(2)
O6 C7 C6 O4 -61.6(2)
C8 C7 C6 O4 179.92(19)
O6 C7 C6 C5 178.53(19)
C8 C7 C6 C5 60.0(3)
O4 C6 C5 O3 -71.6(2)
C7 C6 C5 O3 46.1(3)
O4 C6 C5 C4 48.1(3)
C7 C6 C5 C4 165.8(2)
O4 C6 C5 C10 176.96(17)
C7 C6 C5 C10 -65.3(2)
O3 C5 C10 C20 -171.42(19)
C6 C5 C10 C20 -58.5(2)
C4 C5 C10 C20 70.5(3)
O3 C5 C10 C1 70.9(2)
C6 C5 C10 C1 -176.22(19)
C4 C5 C10 C1 -47.2(3)
O3 C5 C10 C9 -50.6(2)
C6 C5 C10 C9 62.3(2)
C4 C5 C10 C9 -168.7(2)
C21 O2 C1 C2 78.4(3)
C21 O2 C1 C10 -158.1(2)
C20 C10 C1 O2 166.2(2)
C9 C10 C1 O2 48.8(3)
C5 C10 C1 O2 -72.1(2)
C20 C10 C1 C2 -72.2(3)
C9 C10 C1 C2 170.4(2)
C5 C10 C1 C2 49.5(3)
C1 O2 C21 O1 4.6(4)
C1 O2 C21 C22 -174.2(2)
O10 C15 C13 O9 155.9(2)
C16 C15 C13 O9 -87.6(2)
O10 C15 C13 C12 33.3(3)
C16 C15 C13 C12 149.7(2)
O10 C15 C13 C14 -89.6(2)
C16 C15 C13 C14 26.8(2)
O9 C13 C12 O8 -8.2(3)
C14 C13 C12 O8 -128.0(3)
C15 C13 C12 O8 113.6(3)
O9 C13 C12 C11 168.6(2)
C14 C13 C12 C11 48.8(3)
C15 C13 C12 C11 -69.7(3)
O8 C12 C11 C9 128.4(3)
C13 C12 C11 C9 -48.3(3)
C12 C11 C9 C8 51.4(3)
C12 C11 C9 C10 176.9(2)
C20 C10 C9 C8 66.1(3)
C1 C10 C9 C8 -178.7(2)
C5 C10 C9 C8 -56.7(3)
C20 C10 C9 C11 -57.1(3)
C1 C10 C9 C11 58.1(3)
C5 C10 C9 C11 -179.9(2)
C6 O4 C23 O5 -2.4(4)
C6 O4 C23 C24 175.3(2)
O6 C7 C8 C9 -166.59(19)
C6 C7 C8 C9 -49.2(3)
O6 C7 C8 C14 66.9(3)
C6 C7 C8 C14 -175.7(2)
C11 C9 C8 C7 173.5(2)
C10 C9 C8 C7 49.0(3)
C11 C9 C8 C14 -59.1(3)
C10 C9 C8 C14 176.4(2)
C16 O12 C14 C17 161.7(2)
C16 O12 C14 C13 42.2(2)
C16 O12 C14 C8 -73.8(2)
O9 C13 C14 O12 70.9(2)
C12 C13 C14 O12 -170.1(2)
C15 C13 C14 O12 -41.5(2)
O9 C13 C14 C17 -43.3(3)
C12 C13 C14 C17 75.8(3)
C15 C13 C14 C17 -155.6(2)
O9 C13 C14 C8 -171.73(19)
C12 C13 C14 C8 -52.7(3)
C15 C13 C14 C8 76.0(2)
C7 C8 C14 O12 -62.1(3)
C9 C8 C14 O12 171.16(19)
C7 C8 C14 C17 58.5(3)
C9 C8 C14 C17 -68.2(3)
C7 C8 C14 C13 -172.7(2)
C9 C8 C14 C13 60.5(3)
C14 O12 C16 O11 -154.59(19)
C14 O12 C16 C15 -25.0(2)
O10 C15 C16 O11 -115.6(3)
C13 C15 C16 O11 120.6(2)
O10 C15 C16 O12 121.0(2)
C13 C15 C16 O12 -2.8(3)
O3 C5 C4 C19 46.8(3)
C6 C5 C4 C19 -72.9(3)
C10 C5 C4 C19 163.9(2)
O3 C5 C4 C18 168.9(2)
C6 C5 C4 C18 49.2(3)
C10 C5 C4 C18 -74.0(3)
O3 C5 C4 C3 -68.7(2)
C6 C5 C4 C3 171.5(2)
C10 C5 C4 C3 48.3(3)
C19 C4 C3 C2 -174.6(2)
C18 C4 C3 C2 72.4(3)
C5 C4 C3 C2 -53.8(3)
O2 C1 C2 C3 65.0(3)
C10 C1 C2 C3 -56.2(3)
C4 C3 C2 C1 59.5(3)
